data_4074560
loop_
_publ_author_name
'Ito, Jun-ichi'
'Miyakawa, Takeshi'
'Nishiyama, Hisao'

_publ_section_title
;
 Carbon&#x2212;Carbon Bond Formation on a
 Bis(oxazolinyl)phenyl&#x2212;Rhodium Complex in a Reduction and Oxidative
 Addition Sequence
;
_journal_issue 22
_journal_name_full Organometallics
_journal_page_first 5216
_journal_paper_doi 10.1021/om0607595
_journal_volume 25
_journal_year 2006
_chemical_formula_sum 'C27 H41 Cl N3 O2 Rh'
_chemical_formula_weight 577.99
_chemical_name_systematic
; 
 ? 
;
_space_group_IT_number 19
_symmetry_cell_setting orthorhombic
_symmetry_space_group_name_Hall 'P 2ac 2ab'
_symmetry_space_group_name_H-M 'P 21 21 21'
_atom_sites_solution_hydrogens geom
_atom_sites_solution_primary direct
_atom_sites_solution_secondary difmap
_audit_creation_method SHELXL-97
_cell_angle_alpha 90.00
_cell_angle_beta 90.00
_cell_angle_gamma 90.00
_cell_formula_units_Z 4
_cell_length_a 11.0643(10)
_cell_length_b 11.9701(11)
_cell_length_c 21.7303(19)
_cell_measurement_reflns_used 4809
_cell_measurement_temperature 173(2)
_cell_measurement_theta_max 27.52
_cell_measurement_theta_min 2.51
_cell_volume 2878.0(4)
_computing_cell_refinement 'Bruker SMART'
_computing_data_collection 'Bruker SMART'
_computing_data_reduction 'Bruker SAINT'
_computing_molecular_graphics 'Bruker SHELXTL'
_computing_publication_material 'Bruker SHELXTL'
_computing_structure_refinement 'SHELXL-97 (Sheldrick, 1997)'
_computing_structure_solution 'SHELXS-97 (Sheldrick, 1990)'
_diffrn_ambient_temperature 173(2)
_diffrn_measured_fraction_theta_full 0.993
_diffrn_measured_fraction_theta_max 0.993
_diffrn_measurement_device_type 'CCD area detector'
_diffrn_measurement_method 'phi and omega scans'
_diffrn_radiation_monochromator graphite
_diffrn_radiation_source 'fine-focus sealed tube'
_diffrn_radiation_type MoK\a
_diffrn_radiation_wavelength 0.71073
_diffrn_reflns_av_R_equivalents 0.0807
_diffrn_reflns_av_sigmaI/netI 0.0847
_diffrn_reflns_limit_h_max 14
_diffrn_reflns_limit_h_min -14
_diffrn_reflns_limit_k_max 15
_diffrn_reflns_limit_k_min -15
_diffrn_reflns_limit_l_max 20
_diffrn_reflns_limit_l_min -28
_diffrn_reflns_number 19889
_diffrn_reflns_theta_full 27.57
_diffrn_reflns_theta_max 27.57
_diffrn_reflns_theta_min 2.51
_exptl_absorpt_coefficient_mu 0.713
_exptl_absorpt_correction_T_max 1.000000
_exptl_absorpt_correction_T_min 0.670842
_exptl_absorpt_correction_type empirical
_exptl_crystal_colour yellow
_exptl_crystal_density_diffrn 1.334
_exptl_crystal_density_meas 0
_exptl_crystal_density_method 'not measured'
_exptl_crystal_description prism
_exptl_crystal_F_000 1208
_exptl_crystal_size_max 0.30
_exptl_crystal_size_mid 0.15
_exptl_crystal_size_min 0.10
_refine_diff_density_max 1.291
_refine_diff_density_min -0.659
_refine_diff_density_rms 0.103
_refine_ls_abs_structure_details 'Flack H D (1983), Acta Cryst. A39, 876-881'
_refine_ls_abs_structure_Flack 0.09(4)
_refine_ls_extinction_method none
_refine_ls_goodness_of_fit_ref 1.029
_refine_ls_hydrogen_treatment mixed
_refine_ls_matrix_type full
_refine_ls_number_parameters 320
_refine_ls_number_reflns 6615
_refine_ls_number_restraints 16
_refine_ls_restrained_S_all 1.030
_refine_ls_R_factor_all 0.0692
_refine_ls_R_factor_gt 0.0545
_refine_ls_shift/su_max 0.000
_refine_ls_shift/su_mean 0.000
_refine_ls_structure_factor_coef Fsqd
_refine_ls_weighting_details 'calc w=1/[\s^2^(Fo^2^)+(0.0476P)^2^+0.0000P] where P=(Fo^2^+2Fc^2^)/3'
_refine_ls_weighting_scheme calc
_refine_ls_wR_factor_gt 0.1034
_refine_ls_wR_factor_ref 0.1080
_reflns_number_gt 5486
_reflns_number_total 6615
_reflns_threshold_expression >2sigma(I)
_cod_data_source_file om0607595si20060822_050434.cif
_cod_data_source_block complex2
_cod_depositor_comments
;
The following automatic conversions were performed:

'_symmetry_cell_setting' value 'Orthorhombic' changed to
'orthorhombic' according to
/home/saulius/struct/CIF-dictionaries/cif_core.dic dictionary named
'cif_core.dic' version 2.4.1 from 2010-06-29.

Automatic conversion script
Id: cif_fix_values 1715 2011-07-08 13:25:40Z adriana 
;
_cod_original_sg_symbol_H-M P2(1)2(1)2(1)
_cod_database_code 4074560

loop_
_symmetry_equiv_pos_as_xyz
'x, y, z'
'-x+1/2, -y, z+1/2'
'-x, y+1/2, -z+1/2'
'x+1/2, -y+1/2, -z'

loop_
_atom_site_label
_atom_site_type_symbol
_atom_site_fract_x
_atom_site_fract_y
_atom_site_fract_z
_atom_site_U_iso_or_equiv
_atom_site_adp_type
_atom_site_occupancy
_atom_site_symmetry_multiplicity
_atom_site_calc_flag
_atom_site_refinement_flags
_atom_site_disorder_assembly
_atom_site_disorder_group
Rh1 Rh 0.64414(3) 0.12474(3) 0.132346(16) 0.02003(10) Uani 1 1 d . . .
Cl1 Cl 0.55791(11) 0.31648(10) 0.12104(6) 0.0293(3) Uani 1 1 d . . .
N1 N 0.5255(4) 0.0968(3) 0.20484(19) 0.0249(10) Uani 1 1 d . . .
N2 N 0.7070(3) 0.1184(4) 0.04149(18) 0.0247(8) Uani 1 1 d . . .
N3 N 0.8089(4) 0.1857(4) 0.1791(2) 0.0290(10) Uani 1 1 d . . .
O1 O 0.3451(4) 0.0229(3) 0.23160(16) 0.0367(9) Uani 1 1 d . . .
O2 O 0.6641(4) 0.0552(3) -0.05439(15) 0.0359(9) Uani 1 1 d . . .
C1 C 0.5165(4) 0.0452(4) 0.0923(2) 0.0223(10) Uani 1 1 d . . .
C2 C 0.4168(4) 0.0063(4) 0.1254(2) 0.0248(11) Uani 1 1 d . . .
C3 C 0.3273(4) -0.0579(4) 0.0973(2) 0.0280(12) Uani 1 1 d . . .
H3 H 0.2594 -0.0821 0.1205 0.034 Uiso 1 1 calc R . .
C4 C 0.3370(5) -0.0868(4) 0.0352(2) 0.0287(12) Uani 1 1 d . A .
C5 C 0.4367(5) -0.0494(4) 0.0018(2) 0.0239(11) Uani 1 1 d . . .
H5 H 0.4447 -0.0683 -0.0405 0.029 Uiso 1 1 calc R . .
C6 C 0.5250(4) 0.0161(4) 0.0305(2) 0.0244(11) Uani 1 1 d . . .
C7 C 0.2386(5) -0.1598(4) 0.0042(2) 0.0321(13) Uani 1 1 d D . .
C8 C 0.2649(10) -0.1760(10) -0.0664(4) 0.040(3) Uiso 0.585(16) 1 d PD A 1
C9 C 0.2358(10) -0.2746(8) 0.0356(5) 0.041(3) Uiso 0.585(16) 1 d PD A 1
C10 C 0.1182(10) -0.0969(10) 0.0056(6) 0.029(4) Uiso 0.415(16) 1 d PD A 1
C8A C 0.198(2) -0.111(2) -0.0573(8) 0.086(8) Uiso 0.415(16) 1 d PD A 2
C9A C 0.2825(19) -0.2826(12) 0.0083(10) 0.069(6) Uiso 0.415(16) 1 d PD A 2
C10A C 0.1133(14) -0.149(2) 0.0363(11) 0.122(8) Uiso 0.585(16) 1 d PD A 2
C11 C 0.4286(5) 0.0425(4) 0.1890(2) 0.0280(12) Uani 1 1 d . . .
C12 C 0.3902(5) 0.0730(5) 0.2881(3) 0.0394(15) Uani 1 1 d . . .
H12A H 0.3986 0.0157 0.3206 0.047 Uiso 1 1 calc R . .
H12B H 0.3341 0.1317 0.3027 0.047 Uiso 1 1 calc R . .
C13 C 0.5134(5) 0.1235(5) 0.2723(2) 0.0336(12) Uani 1 1 d . . .
C14 C 0.5167(7) 0.2491(5) 0.2816(3) 0.0550(19) Uani 1 1 d . . .
H14A H 0.5987 0.2767 0.2739 0.083 Uiso 1 1 calc R . .
H14B H 0.4931 0.2669 0.3239 0.083 Uiso 1 1 calc R . .
H14C H 0.4604 0.2849 0.2529 0.083 Uiso 1 1 calc R . .
C15 C 0.6166(7) 0.0665(6) 0.3072(3) 0.0536(19) Uani 1 1 d . . .
H15A H 0.6074 -0.0148 0.3043 0.080 Uiso 1 1 calc R . .
H15B H 0.6144 0.0892 0.3505 0.080 Uiso 1 1 calc R . .
H15C H 0.6941 0.0886 0.2890 0.080 Uiso 1 1 calc R . .
C16 C 0.6352(5) 0.0632(4) 0.0054(2) 0.0279(11) Uani 1 1 d . . .
C17 C 0.7880(5) 0.1002(5) -0.0574(3) 0.0391(15) Uani 1 1 d . . .
H17A H 0.7995 0.1454 -0.0951 0.047 Uiso 1 1 calc R . .
H17B H 0.8483 0.0391 -0.0571 0.047 Uiso 1 1 calc R . .
C18 C 0.7996(5) 0.1727(5) 0.0001(2) 0.0319(13) Uani 1 1 d . . .
C19 C 0.7598(5) 0.2916(5) -0.0130(3) 0.0419(15) Uani 1 1 d . . .
H19A H 0.6821 0.2905 -0.0346 0.063 Uiso 1 1 calc R . .
H19B H 0.8205 0.3287 -0.0387 0.063 Uiso 1 1 calc R . .
H19C H 0.7511 0.3323 0.0258 0.063 Uiso 1 1 calc R . .
C20 C 0.9256(5) 0.1704(6) 0.0265(3) 0.0460(16) Uani 1 1 d . . .
H20A H 0.9306 0.2223 0.0612 0.069 Uiso 1 1 calc R . .
H20B H 0.9837 0.1926 -0.0053 0.069 Uiso 1 1 calc R . .
H20C H 0.9444 0.0946 0.0406 0.069 Uiso 1 1 calc R . .
C21 C 0.7280(6) -0.0244(5) 0.1492(3) 0.0330(14) Uani 1 1 d D . .
C22 C 0.8632(6) -0.0030(5) 0.1573(3) 0.0440(15) Uani 1 1 d . . .
H22A H 0.8961 -0.0587 0.1866 0.053 Uiso 1 1 calc R . .
H22B H 0.9040 -0.0145 0.1173 0.053 Uiso 1 1 calc R . .
C23 C 0.8931(5) 0.1126(5) 0.1806(3) 0.0384(13) Uani 1 1 d . . .
C24 C 1.0236(5) 0.1279(7) 0.1995(3) 0.0616(19) Uani 1 1 d . . .
H24A H 1.0451 0.2072 0.1969 0.092 Uiso 1 1 calc R . .
H24B H 1.0759 0.0846 0.1720 0.092 Uiso 1 1 calc R . .
H24C H 1.0344 0.1019 0.2419 0.092 Uiso 1 1 calc R . .
C25 C 0.8709(6) 0.3076(6) 0.2688(3) 0.0503(16) Uani 1 1 d . . .
H25A H 0.8260 0.2547 0.2946 0.075 Uiso 1 1 calc R . .
H25B H 0.8601 0.3834 0.2848 0.075 Uiso 1 1 calc R . .
H25C H 0.9570 0.2882 0.2693 0.075 Uiso 1 1 calc R . .
C26 C 0.8231(5) 0.3018(4) 0.2022(3) 0.0318(13) Uani 1 1 d . . .
H26 H 0.7393 0.3329 0.2040 0.038 Uiso 1 1 calc R . .
C27 C 0.8908(5) 0.3766(6) 0.1585(3) 0.0465(15) Uani 1 1 d . . .
H27A H 0.9746 0.3509 0.1550 0.070 Uiso 1 1 calc R . .
H27B H 0.8897 0.4534 0.1742 0.070 Uiso 1 1 calc R . .
H27C H 0.8522 0.3743 0.1180 0.070 Uiso 1 1 calc R . .
H2 H 0.704(6) -0.053(5) 0.181(2) 0.04(2) Uiso 1 1 d D . .
H1 H 0.707(5) -0.063(4) 0.119(2) 0.036(17) Uiso 1 1 d D . .

loop_
_atom_site_aniso_label
_atom_site_aniso_U_11
_atom_site_aniso_U_22
_atom_site_aniso_U_33
_atom_site_aniso_U_23
_atom_site_aniso_U_13
_atom_site_aniso_U_12
Rh1 0.02193(16) 0.01688(15) 0.02129(16) -0.00255(17) -0.00233(16) 0.00056(17)
Cl1 0.0328(6) 0.0252(6) 0.0299(7) 0.0005(5) -0.0041(5) 0.0063(5)
N1 0.035(2) 0.018(2) 0.022(2) 0.0016(16) -0.0009(18) -0.0006(17)
N2 0.0227(19) 0.025(2) 0.026(2) -0.011(2) 0.0071(16) -0.001(2)
N3 0.028(2) 0.027(2) 0.032(2) -0.001(2) -0.0042(19) 0.0041(19)
O1 0.047(2) 0.036(2) 0.0270(19) -0.0025(15) 0.0103(19) -0.013(2)
O2 0.042(2) 0.042(2) 0.0231(19) -0.0104(16) 0.0080(17) -0.011(2)
C1 0.030(3) 0.014(2) 0.023(3) -0.005(2) -0.007(2) 0.002(2)
C2 0.025(2) 0.019(2) 0.030(3) 0.002(2) -0.001(2) 0.0012(19)
C3 0.026(3) 0.024(3) 0.035(3) 0.002(2) -0.002(2) -0.004(2)
C4 0.032(3) 0.018(2) 0.037(3) 0.001(2) -0.014(2) 0.002(2)
C5 0.032(3) 0.016(2) 0.024(3) -0.006(2) -0.005(2) 0.001(2)
C6 0.029(3) 0.018(2) 0.026(3) -0.003(2) 0.000(2) 0.002(2)
C7 0.032(3) 0.025(3) 0.040(3) -0.005(2) -0.004(2) -0.005(2)
C11 0.039(3) 0.017(2) 0.028(3) 0.002(2) 0.005(2) -0.001(2)
C12 0.052(4) 0.039(3) 0.027(3) 0.001(2) 0.010(3) -0.005(3)
C13 0.051(3) 0.029(3) 0.020(2) -0.008(3) 0.003(2) -0.010(3)
C14 0.091(6) 0.032(4) 0.041(4) -0.006(3) 0.021(4) -0.014(4)
C15 0.075(5) 0.055(4) 0.031(3) 0.012(3) -0.017(3) -0.014(4)
C16 0.032(3) 0.023(2) 0.029(3) -0.004(2) 0.002(3) 0.001(2)
C17 0.036(3) 0.047(4) 0.035(3) -0.009(3) 0.013(2) -0.008(3)
C18 0.028(3) 0.037(3) 0.030(3) -0.006(3) 0.006(2) -0.003(2)
C19 0.040(3) 0.038(3) 0.048(4) 0.001(3) 0.015(3) -0.011(3)
C20 0.033(3) 0.067(5) 0.038(4) -0.008(3) 0.005(3) -0.001(3)
C21 0.036(3) 0.023(3) 0.040(4) -0.005(3) -0.006(3) 0.005(3)
C22 0.036(3) 0.029(3) 0.067(4) -0.007(3) -0.006(3) 0.012(3)
C23 0.039(3) 0.034(3) 0.042(3) -0.001(3) -0.009(2) 0.009(3)
C24 0.040(4) 0.053(4) 0.092(5) -0.010(5) -0.023(3) 0.012(4)
C25 0.051(4) 0.050(4) 0.049(4) -0.012(3) -0.003(3) -0.005(4)
C26 0.030(3) 0.023(3) 0.043(3) -0.007(2) -0.006(2) -0.005(2)
C27 0.052(4) 0.037(3) 0.051(3) -0.004(3) -0.003(3) -0.010(3)

loop_
_atom_type_symbol
_atom_type_description
_atom_type_scat_dispersion_real
_atom_type_scat_dispersion_imag
_atom_type_scat_source
C C 0.0033 0.0016 'International Tables Vol C Tables 4.2.6.8 and 6.1.1.4'
H H 0.0000 0.0000 'International Tables Vol C Tables 4.2.6.8 and 6.1.1.4'
N N 0.0061 0.0033 'International Tables Vol C Tables 4.2.6.8 and 6.1.1.4'
O O 0.0106 0.0060 'International Tables Vol C Tables 4.2.6.8 and 6.1.1.4'
Cl Cl 0.1484 0.1585 'International Tables Vol C Tables 4.2.6.8 and 6.1.1.4'
Rh Rh -1.1178 0.9187 'International Tables Vol C Tables 4.2.6.8 and 6.1.1.4'

loop_
_geom_angle_atom_site_label_1
_geom_angle_atom_site_label_2
_geom_angle_atom_site_label_3
_geom_angle
C1 Rh1 C21 89.0(2)
C1 Rh1 N1 78.37(19)
C21 Rh1 N1 90.6(2)
C1 Rh1 N2 78.36(19)
C21 Rh1 N2 89.2(2)
N1 Rh1 N2 156.72(16)
C1 Rh1 N3 169.16(18)
C21 Rh1 N3 80.3(2)
N1 Rh1 N3 103.04(16)
N2 Rh1 N3 99.87(16)
C1 Rh1 Cl1 97.51(14)
C21 Rh1 Cl1 173.28(18)
N1 Rh1 Cl1 88.93(11)
N2 Rh1 Cl1 93.86(14)
N3 Rh1 Cl1 93.27(12)
C11 N1 C13 106.9(4)
C11 N1 Rh1 113.6(3)
C13 N1 Rh1 139.4(3)
C16 N2 C18 105.9(4)
C16 N2 Rh1 112.7(3)
C18 N2 Rh1 140.4(3)
C23 N3 C26 123.7(5)
C23 N3 Rh1 112.8(4)
C26 N3 Rh1 123.4(3)
C11 O1 C12 106.1(4)
C16 O2 C17 103.8(4)
C6 C1 C2 117.8(5)
C6 C1 Rh1 121.0(4)
C2 C1 Rh1 121.0(4)
C3 C2 C1 121.3(5)
C3 C2 C11 130.1(5)
C1 C2 C11 108.6(4)
C2 C3 C4 120.3(5)
C5 C4 C3 119.0(4)
C5 C4 C7 120.7(5)
C3 C4 C7 120.3(5)
C4 C5 C6 120.0(5)
C1 C6 C5 121.7(5)
C1 C6 C16 108.8(4)
C5 C6 C16 129.5(5)
C8A C7 C10 64.7(11)
C8A C7 C9 136.5(11)
C10 C7 C9 114.5(8)
C8A C7 C4 111.9(10)
C10 C7 C4 109.0(6)
C9 C7 C4 109.0(6)
C8A C7 C9A 120.4(13)
C10 C7 C9A 137.6(10)
C9 C7 C9A 29.7(8)
C4 C7 C9A 106.8(9)
C8A C7 C10A 95.7(14)
C10 C7 C10A 34.6(9)
C9 C7 C10A 81.6(11)
C4 C7 C10A 112.6(9)
C9A C7 C10A 109.2(14)
C8A C7 C8 41.3(10)
C10 C7 C8 104.0(7)
C9 C7 C8 109.1(7)
C4 C7 C8 111.3(5)
C9A C7 C8 83.2(9)
C10A C7 C8 127.8(11)
N1 C11 O1 118.5(5)
N1 C11 C2 118.4(5)
O1 C11 C2 123.2(5)
O1 C12 C13 106.2(4)
N1 C13 C14 109.7(5)
N1 C13 C12 102.3(4)
C14 C13 C12 112.5(5)
N1 C13 C15 108.7(5)
C14 C13 C15 111.0(5)
C12 C13 C15 112.2(5)
N2 C16 O2 118.5(5)
N2 C16 C6 119.0(4)
O2 C16 C6 122.5(5)
O2 C17 C18 104.4(4)
C20 C18 N2 113.1(5)
C20 C18 C19 111.0(5)
N2 C18 C19 108.6(4)
C20 C18 C17 112.2(5)
N2 C18 C17 100.7(4)
C19 C18 C17 110.8(5)
C22 C21 Rh1 108.6(4)
C23 C22 C21 114.0(5)
N3 C23 C22 117.3(5)
N3 C23 C24 128.3(6)
C22 C23 C24 114.3(5)
N3 C26 C27 113.4(5)
N3 C26 C25 113.2(5)
C27 C26 C25 113.2(5)

loop_
_geom_bond_atom_site_label_1
_geom_bond_atom_site_label_2
_geom_bond_distance
Rh1 C1 1.913(5)
Rh1 C21 2.045(6)
Rh1 N1 2.078(4)
Rh1 N2 2.095(4)
Rh1 N3 2.211(4)
Rh1 Cl1 2.4977(12)
N1 C11 1.299(7)
N1 C13 1.506(6)
N2 C16 1.298(6)
N2 C18 1.510(7)
N3 C23 1.278(7)
N3 C26 1.486(7)
O1 C11 1.329(6)
O1 C12 1.454(7)
O2 C16 1.340(6)
O2 C17 1.475(7)
C1 C6 1.390(7)
C1 C2 1.397(7)
C2 C3 1.394(7)
C2 C11 1.455(7)
C3 C4 1.398(7)
C4 C5 1.394(7)
C4 C7 1.550(7)
C5 C6 1.399(7)
C6 C16 1.451(7)
C7 C8A 1.526(13)
C7 C10 1.530(10)
C7 C9 1.535(10)
C7 C9A 1.552(13)
C7 C10A 1.557(13)
C7 C8 1.574(10)
C12 C13 1.530(8)
C13 C14 1.518(9)
C13 C15 1.531(9)
C17 C18 1.528(7)
C18 C20 1.507(8)
C18 C19 1.516(8)
C21 C22 1.528(9)
C22 C23 1.511(8)
C23 C24 1.512(8)
C25 C26 1.543(8)
C26 C27 1.504(8)
